data_7155784
loop_
_publ_author_name
'Tayama, Eiji'
'Watanabe, Kazutoshi'
'Sotome, Sho'

_publ_section_title
;
 Structural and mechanistic studies of the base-induced Sommelet--Hauser
 rearrangement of N-\a-branched benzylic azetidine-2-carboxylic
 acid-derived ammonium salts
;
_journal_name_full 'Org. Biomol. Chem.'
_journal_paper_doi 10.1039/C7OB01391D
_journal_year 2017
_chemical_absolute_configuration rm
_chemical_compound_source 'synthesis as described'
_chemical_formula_sum 'C41 H46 B N O2'
_chemical_formula_weight 595.6
_chemical_name_systematic 2a-BPh4
_space_group_IT_number 19
_symmetry_cell_setting orthorhombic
_symmetry_Int_Tables_number 19
_symmetry_space_group_name_Hall 'P 2ac 2ab'
_symmetry_space_group_name_H-M 'P 21 21 21'
_atom_sites_solution_hydrogens geom
_atom_sites_solution_primary direct
_atom_sites_solution_secondary difmap
_audit_conform_dict_location ftp://ftp.iucr.org/pub/cif_core.dic
_audit_conform_dict_name cif_core.dic
_audit_conform_dict_version 2.4.3
_audit_creation_date 2017-04-26T12:01:23-00:00
_audit_creation_method 'WinGX routine CIF_UPDATE'
_audit_update_record
;
2017-05-30 deposited with the CCDC.
2017-07-24 downloaded from the CCDC.
;
_cell_angle_alpha 90
_cell_angle_beta 90
_cell_angle_gamma 90
_cell_formula_units_Z 4
_cell_length_a 13.4025(10)
_cell_length_b 15.8388(12)
_cell_length_c 16.5989(13)
_cell_measurement_reflns_used 27280
_cell_measurement_temperature 293(2)
_cell_measurement_theta_max 27.6
_cell_measurement_theta_min 3.04
_cell_measurement_wavelength 0.71073
_cell_volume 3523.6(5)
_computing_cell_refinement 'CrystalClear (Rigaku/MSC Inc., 2006)'
_computing_data_collection 'CrystalClear (Rigaku/MSC Inc., 2006)'
_computing_data_reduction 'CrystalClear (Rigaku/MSC Inc., 2006), SORTAV (Blessing, 1995)'
_computing_molecular_graphics 'Ortep-3 for Windows (Farrugia, 2012)'
_computing_publication_material 'WinGX publication routines (Farrugia, 2012)'
_computing_structure_refinement 'SHELXL-2014 (Sheldrick, 2014)'
_computing_structure_solution 'SIR-2014 (Burla et al., 2014)'
_diffrn_ambient_temperature 293(2)
_diffrn_detector 'CCD plate'
_diffrn_detector_area_resol_mean 10
_diffrn_measured_fraction_theta_full 0.997
_diffrn_measured_fraction_theta_max 0.998
_diffrn_measurement_device 'quarter \C-circle diffractometer'
_diffrn_measurement_device_type XTALAB-MINI
_diffrn_measurement_method 'phi or omega oscillation scans'
_diffrn_orient_matrix_UB_11 -0.063528
_diffrn_orient_matrix_UB_12 0.032506
_diffrn_orient_matrix_UB_13 -0.006019
_diffrn_orient_matrix_UB_21 -0.020581
_diffrn_orient_matrix_UB_22 -0.037984
_diffrn_orient_matrix_UB_23 -0.045162
_diffrn_orient_matrix_UB_31 -0.033283
_diffrn_orient_matrix_UB_32 -0.038558
_diffrn_orient_matrix_UB_33 0.039416
_diffrn_radiation_monochromator graphite
_diffrn_radiation_probe x-ray
_diffrn_radiation_type MoK\a
_diffrn_radiation_wavelength 0.71073
_diffrn_reflns_av_R_equivalents 0.036
_diffrn_reflns_av_unetI/netI 0.0315
_diffrn_reflns_Laue_measured_fraction_full 0.997
_diffrn_reflns_Laue_measured_fraction_max 0.998
_diffrn_reflns_limit_h_max 17
_diffrn_reflns_limit_h_min -17
_diffrn_reflns_limit_k_max 20
_diffrn_reflns_limit_k_min -20
_diffrn_reflns_limit_l_max 21
_diffrn_reflns_limit_l_min -21
_diffrn_reflns_number 36211
_diffrn_reflns_point_group_measured_fraction_full 0.998
_diffrn_reflns_point_group_measured_fraction_max 0.998
_diffrn_reflns_theta_full 25.242
_diffrn_reflns_theta_max 27.484
_diffrn_reflns_theta_min 3.04
_diffrn_source 'sealed x-ray tube'
_diffrn_standards_number 0
_exptl_absorpt_coefficient_mu 0.067
_exptl_absorpt_correction_T_max 0.986
_exptl_absorpt_correction_T_min 0.919
_exptl_absorpt_correction_type multi-scan
_exptl_absorpt_process_details 'REQAB (Rigaku, 1998)'
_exptl_crystal_colour Colorless
_exptl_crystal_density_diffrn 1.123
_exptl_crystal_density_method 'not measured'
_exptl_crystal_description Prism
_exptl_crystal_F_000 1280
_exptl_crystal_size_max 0.35
_exptl_crystal_size_mid 0.25
_exptl_crystal_size_min 0.21
_refine_diff_density_max 0.121
_refine_diff_density_min -0.122
_refine_diff_density_rms 0.023
_refine_ls_abs_structure_details
;
 Flack x determined using 1927 quotients [(I+)-(I-)]/[(I+)+(I-)]
 (Parsons, Flack and Wagner, Acta Cryst. B69 (2013) 249-259).
;
_refine_ls_abs_structure_Flack 0.2(4)
_refine_ls_extinction_coef 0.0030(9)
_refine_ls_extinction_expression Fc^*^=kFc[1+0.001xFc^2^\l^3^/sin(2\q)]^-1/4^
_refine_ls_extinction_method SHELXL
_refine_ls_goodness_of_fit_ref 1.014
_refine_ls_hydrogen_treatment constr
_refine_ls_matrix_type full
_refine_ls_number_constraints 0
_refine_ls_number_parameters 407
_refine_ls_number_reflns 8075
_refine_ls_number_restraints 0
_refine_ls_restrained_S_all 1.014
_refine_ls_R_factor_all 0.0805
_refine_ls_R_factor_gt 0.0442
_refine_ls_shift/su_max 0
_refine_ls_shift/su_mean 0
_refine_ls_structure_factor_coef Fsqd
_refine_ls_weighting_details 'w=1/[\s^2^(Fo^2^)+(0.0478P)^2^+0.2267P] where P=(Fo^2^+2Fc^2^)/3'
_refine_ls_weighting_scheme calc
_refine_ls_wR_factor_gt 0.0939
_refine_ls_wR_factor_ref 0.1085
_reflns_Friedel_coverage 0.802
_reflns_Friedel_fraction_full 1
_reflns_Friedel_fraction_max 0.999
_reflns_number_gt 5347
_reflns_number_total 8075
_reflns_threshold_expression 'I > 2\s(I)'
_cod_data_source_file c7ob01391d2.cif
_cod_data_source_block shelx_CCDC1
_cod_database_code 7155784
_shelx_estimated_absorpt_t_min 0.977
_shelx_estimated_absorpt_t_max 0.986

loop_
_symmetry_equiv_pos_as_xyz
'x, y, z'
'-x+1/2, -y, z+1/2'
'x+1/2, -y+1/2, -z'
'-x, y+1/2, -z+1/2'

loop_
_atom_site_label
_atom_site_type_symbol
_atom_site_fract_x
_atom_site_fract_y
_atom_site_fract_z
_atom_site_U_iso_or_equiv
_atom_site_adp_type
_atom_site_occupancy
_atom_site_site_symmetry_order
_atom_site_calc_flag
_atom_site_refinement_flags_posn
_atom_site_refinement_flags_adp
C11 C 0.45475(19) 0.13236(16) 0.33452(17) 0.0618(7) Uani 1 1 d . .
C12 C 0.5287(2) 0.1628(2) 0.3861(2) 0.0886(10) Uani 1 1 d . .
H12 H 0.5456 0.2196 0.3828 0.106 Uiso 1 1 calc R U
C13 C 0.5782(3) 0.1138(3) 0.4418(3) 0.1058(12) Uani 1 1 d . .
H13 H 0.6264 0.138 0.4748 0.127 Uiso 1 1 calc R U
C14 C 0.5571(3) 0.0299(3) 0.4487(3) 0.1019(12) Uani 1 1 d . .
H14 H 0.5908 -0.0035 0.4858 0.122 Uiso 1 1 calc R U
C15 C 0.4862(3) -0.0037(2) 0.4004(2) 0.0861(10) Uani 1 1 d . .
H15 H 0.4713 -0.0609 0.4043 0.103 Uiso 1 1 calc R U
C16 C 0.4349(2) 0.04663(17) 0.34451(18) 0.0691(8) Uani 1 1 d . .
H16 H 0.3857 0.0218 0.3129 0.083 Uiso 1 1 calc R U
C21 C 0.39092(18) 0.29036(15) 0.30969(14) 0.0519(6) Uani 1 1 d . .
C22 C 0.42228(19) 0.36505(15) 0.27445(16) 0.0559(6) Uani 1 1 d . .
H22 H 0.4529 0.3627 0.2242 0.067 Uiso 1 1 calc R U
C23 C 0.41001(19) 0.44324(16) 0.31072(17) 0.0608(7) Uani 1 1 d . .
H23 H 0.4322 0.4916 0.2845 0.073 Uiso 1 1 calc R U
C24 C 0.36572(19) 0.45002(17) 0.38438(18) 0.0614(7) Uani 1 1 d . .
H24 H 0.3572 0.5025 0.4085 0.074 Uiso 1 1 calc R U
C25 C 0.3340(2) 0.37790(18) 0.42216(16) 0.0629(7) Uani 1 1 d . .
H25 H 0.3039 0.3812 0.4725 0.075 Uiso 1 1 calc R U
C26 C 0.3465(2) 0.30028(17) 0.38558(16) 0.0618(7) Uani 1 1 d . .
H26 H 0.3245 0.2523 0.4126 0.074 Uiso 1 1 calc R U
C31 C 0.4684(3) 0.20367(16) 0.18573(19) 0.0758(9) Uani 1 1 d . .
C32 C 0.4271(3) 0.23821(19) 0.1151(2) 0.0952(11) Uani 1 1 d . .
H32 H 0.3598 0.2523 0.1146 0.114 Uiso 1 1 calc R U
C33 C 0.4833(5) 0.2520(2) 0.0461(3) 0.1299(19) Uani 1 1 d . .
H33 H 0.4534 0.2754 0.0007 0.156 Uiso 1 1 calc R U
C34 C 0.5830(6) 0.2310(3) 0.0444(3) 0.149(3) Uani 1 1 d . .
H34 H 0.6209 0.2406 -0.0016 0.178 Uiso 1 1 calc R U
C35 C 0.6252(4) 0.1959(3) 0.1115(4) 0.1326(19) Uani 1 1 d . .
H35 H 0.6923 0.181 0.1109 0.159 Uiso 1 1 calc R U
C36 C 0.5690(3) 0.18206(19) 0.1809(2) 0.0953(12) Uani 1 1 d . .
H36 H 0.5996 0.1576 0.2255 0.114 Uiso 1 1 calc R U
C41 C 0.2893(2) 0.16273(14) 0.24104(15) 0.0590(7) Uani 1 1 d . .
C42 C 0.2765(3) 0.08569(17) 0.20003(16) 0.0727(8) Uani 1 1 d . .
H42 H 0.3319 0.0514 0.1921 0.087 Uiso 1 1 calc R U
C43 C 0.1861(3) 0.0590(2) 0.17131(17) 0.0842(10) Uani 1 1 d . .
H43 H 0.1811 0.0068 0.1461 0.101 Uiso 1 1 calc R U
C44 C 0.1035(3) 0.1082(2) 0.1793(2) 0.0919(11) Uani 1 1 d . .
H44 H 0.0425 0.0905 0.1586 0.11 Uiso 1 1 calc R U
C45 C 0.1115(3) 0.1850(2) 0.2187(2) 0.0904(10) Uani 1 1 d . .
H45 H 0.0558 0.2196 0.2246 0.108 Uiso 1 1 calc R U
C46 C 0.2028(2) 0.20976(17) 0.24910(19) 0.0742(8) Uani 1 1 d . .
H46 H 0.2064 0.2609 0.2765 0.089 Uiso 1 1 calc R U
C51 C -0.22056(18) 0.62337(14) -0.03994(14) 0.0493(5) Uani 1 1 d . .
C52 C -0.32283(19) 0.63709(15) -0.04392(16) 0.0587(6) Uani 1 1 d . .
H52 H -0.3622 0.6263 0.001 0.07 Uiso 1 1 calc R U
C53 C -0.3666(2) 0.66640(17) -0.11347(19) 0.0725(8) Uani 1 1 d . .
H53 H -0.4351 0.6759 -0.1151 0.087 Uiso 1 1 calc R U
C54 C -0.3089(3) 0.68166(18) -0.18084(19) 0.0788(9) Uani 1 1 d . .
H54 H -0.3384 0.7018 -0.2278 0.095 Uiso 1 1 calc R U
C55 C -0.2083(3) 0.66715(17) -0.17845(17) 0.0743(8) Uani 1 1 d . .
H55 H -0.1697 0.6765 -0.2241 0.089 Uiso 1 1 calc R U
C56 C -0.1641(2) 0.63875(16) -0.10869(15) 0.0606(7) Uani 1 1 d . .
H56 H -0.0955 0.6297 -0.1075 0.073 Uiso 1 1 calc R U
C57 C -0.17441(18) 0.59836(15) 0.03916(14) 0.0515(6) Uani 1 1 d . .
H57 H -0.2251 0.6085 0.0806 0.062 Uiso 1 1 calc R U
C58 C -0.0841(2) 0.65130(17) 0.06214(18) 0.0713(8) Uani 1 1 d . .
H58A H -0.0583 0.6322 0.1129 0.107 Uiso 1 1 calc R U
H58B H -0.0336 0.6456 0.0215 0.107 Uiso 1 1 calc R U
H58C H -0.1034 0.7095 0.0665 0.107 Uiso 1 1 calc R U
C59 C -0.06619(19) 0.47833(17) -0.01093(15) 0.0596(7) Uani 1 1 d . .
H59A H -0.0103 0.5151 -0.0021 0.089 Uiso 1 1 calc R U
H59B H -0.0473 0.4212 0.001 0.089 Uiso 1 1 calc R U
H59C H -0.0869 0.4822 -0.0662 0.089 Uiso 1 1 calc R U
C61 C -0.24071(19) 0.44679(16) 0.03016(15) 0.0599(6) Uani 1 1 d . .
H61A H -0.3037 0.4769 0.0319 0.072 Uiso 1 1 calc R U
H61B H -0.2366 0.4118 -0.0177 0.072 Uiso 1 1 calc R U
C62 C -0.2171(2) 0.39968(19) 0.10724(17) 0.0699(8) Uani 1 1 d . .
H62A H -0.1882 0.3443 0.0985 0.084 Uiso 1 1 calc R U
H62B H -0.2727 0.3966 0.1445 0.084 Uiso 1 1 calc R U
C63 C -0.14100(18) 0.46709(16) 0.12857(14) 0.0542(6) Uani 1 1 d . .
H63 H -0.1684 0.5065 0.1683 0.065 Uiso 1 1 calc R U
C64 C -0.03901(19) 0.4363(2) 0.15432(15) 0.0591(6) Uani 1 1 d . .
C67 C 0.1292(2) 0.4848(2) 0.1904(2) 0.0786(9) Uani 1 1 d . .
C68 C 0.1245(3) 0.4473(2) 0.2745(2) 0.0969(11) Uani 1 1 d . .
H68A H 0.191 0.4378 0.2941 0.145 Uiso 1 1 calc R U
H68B H 0.0906 0.4858 0.3098 0.145 Uiso 1 1 calc R U
H68C H 0.089 0.3947 0.2728 0.145 Uiso 1 1 calc R U
C69 C 0.1698(3) 0.5733(3) 0.1906(3) 0.1238(16) Uani 1 1 d . .
H69A H 0.2379 0.5726 0.2084 0.186 Uiso 1 1 calc R U
H69B H 0.1665 0.5962 0.1372 0.186 Uiso 1 1 calc R U
H69C H 0.1309 0.6076 0.2265 0.186 Uiso 1 1 calc R U
C70 C 0.1839(2) 0.4293(3) 0.1312(2) 0.1017(12) Uani 1 1 d . .
H70A H 0.2509 0.4202 0.1497 0.153 Uiso 1 1 calc R U
H70B H 0.1502 0.376 0.1268 0.153 Uiso 1 1 calc R U
H70C H 0.1854 0.4563 0.0794 0.153 Uiso 1 1 calc R U
B1 B 0.4007(2) 0.19541(17) 0.26804(19) 0.0593(8) Uani 1 1 d . .
N60 N -0.14968(13) 0.50388(12) 0.04228(11) 0.0470(4) Uani 1 1 d . .
O65 O -0.02404(15) 0.36280(14) 0.16752(14) 0.0860(6) Uani 1 1 d . .
O66 O 0.02458(13) 0.49896(12) 0.16154(11) 0.0680(5) Uani 1 1 d . .

loop_
_atom_site_aniso_label
_atom_site_aniso_U_11
_atom_site_aniso_U_22
_atom_site_aniso_U_33
_atom_site_aniso_U_23
_atom_site_aniso_U_13
_atom_site_aniso_U_12
C11 0.0596(16) 0.0481(14) 0.0777(17) 0.0051(13) 0.0260(14) 0.0013(12)
C12 0.0661(19) 0.068(2) 0.132(3) 0.0137(19) -0.005(2) -0.0030(15)
C13 0.073(2) 0.099(3) 0.146(4) 0.019(3) -0.016(2) 0.011(2)
C14 0.075(2) 0.104(3) 0.127(3) 0.027(2) 0.008(2) 0.034(2)
C15 0.099(2) 0.0585(18) 0.101(2) 0.0194(18) 0.039(2) 0.0263(18)
C16 0.0814(19) 0.0517(16) 0.0743(17) 0.0051(14) 0.0243(15) 0.0065(14)
C21 0.0598(14) 0.0440(13) 0.0520(14) 0.0027(10) 0.0008(12) -0.0032(10)
C22 0.0631(15) 0.0455(14) 0.0592(14) 0.0045(11) 0.0014(12) -0.0042(12)
C23 0.0650(16) 0.0415(14) 0.0758(18) 0.0024(12) -0.0083(15) -0.0050(12)
C24 0.0572(15) 0.0526(16) 0.0744(18) -0.0144(13) -0.0172(14) 0.0048(12)
C25 0.0647(16) 0.0691(19) 0.0549(14) -0.0095(13) -0.0024(13) 0.0059(13)
C26 0.0739(17) 0.0542(15) 0.0573(15) 0.0056(12) 0.0057(14) -0.0052(13)
C31 0.109(2) 0.0381(14) 0.080(2) -0.0095(13) 0.0361(19) -0.0180(14)
C32 0.152(3) 0.067(2) 0.066(2) -0.0068(16) 0.032(2) -0.030(2)
C33 0.237(6) 0.079(3) 0.074(2) -0.0154(19) 0.051(4) -0.061(3)
C34 0.236(7) 0.091(3) 0.119(4) -0.041(3) 0.108(5) -0.077(4)
C35 0.156(4) 0.079(3) 0.163(4) -0.032(3) 0.101(4) -0.040(3)
C36 0.113(3) 0.0536(17) 0.120(3) -0.0137(17) 0.060(2) -0.0155(18)
C41 0.0860(19) 0.0403(13) 0.0508(14) 0.0025(10) 0.0124(14) -0.0065(13)
C42 0.109(2) 0.0553(16) 0.0536(15) -0.0085(12) 0.0181(16) -0.0160(16)
C43 0.132(3) 0.0682(19) 0.0520(16) -0.0085(14) 0.0077(19) -0.033(2)
C44 0.110(3) 0.093(3) 0.073(2) 0.0071(18) -0.013(2) -0.041(2)
C45 0.086(2) 0.076(2) 0.109(3) -0.0002(19) -0.015(2) -0.0059(18)
C46 0.087(2) 0.0484(15) 0.087(2) -0.0050(14) -0.0111(17) -0.0047(15)
C51 0.0593(15) 0.0419(12) 0.0467(12) -0.0027(10) -0.0031(12) -0.0006(11)
C52 0.0643(16) 0.0533(15) 0.0585(14) -0.0074(12) -0.0044(13) 0.0103(12)
C53 0.0769(19) 0.0647(18) 0.076(2) -0.0123(15) -0.0232(17) 0.0173(14)
C54 0.114(3) 0.0598(17) 0.0623(18) 0.0050(13) -0.033(2) 0.0016(17)
C55 0.101(2) 0.0678(18) 0.0544(16) 0.0102(13) -0.0088(17) -0.0168(16)
C56 0.0683(16) 0.0584(16) 0.0552(15) 0.0068(12) -0.0020(13) -0.0107(13)
C57 0.0578(14) 0.0515(14) 0.0454(12) -0.0052(10) -0.0004(12) 0.0048(11)
C58 0.0821(19) 0.0575(17) 0.0742(19) -0.0047(13) -0.0226(15) -0.0063(14)
C59 0.0650(15) 0.0630(16) 0.0509(14) -0.0006(11) 0.0120(12) 0.0082(13)
C61 0.0567(14) 0.0616(16) 0.0614(15) 0.0083(13) -0.0078(12) -0.0120(12)
C62 0.0611(16) 0.0787(18) 0.0700(17) 0.0235(14) -0.0041(14) -0.0130(14)
C63 0.0528(14) 0.0681(16) 0.0417(13) 0.0088(11) 0.0001(11) 0.0009(12)
C64 0.0552(15) 0.0695(18) 0.0526(14) 0.0096(13) -0.0021(12) 0.0042(13)
C67 0.0527(16) 0.096(2) 0.087(2) 0.0051(17) -0.0206(16) 0.0030(15)
C68 0.078(2) 0.132(3) 0.081(2) -0.001(2) -0.0281(18) 0.025(2)
C69 0.086(2) 0.110(3) 0.176(4) 0.004(3) -0.043(3) -0.025(2)
C70 0.0640(19) 0.142(3) 0.099(3) 0.001(2) 0.0011(19) 0.008(2)
B1 0.075(2) 0.0392(15) 0.0637(18) 0.0011(13) 0.0171(16) -0.0046(14)
N60 0.0490(11) 0.0509(11) 0.0412(10) 0.0021(8) -0.0002(9) -0.0007(9)
O65 0.0691(12) 0.0743(14) 0.1147(17) 0.0228(13) -0.0126(12) 0.0061(10)
O66 0.0547(10) 0.0738(12) 0.0757(12) 0.0090(10) -0.0199(9) -0.0006(9)

loop_
_atom_type_symbol
_atom_type_description
_atom_type_scat_dispersion_real
_atom_type_scat_dispersion_imag
_atom_type_scat_source
C C 0.0033 0.0016 'International Tables Vol C Tables 4.2.6.8 and 6.1.1.4'
H H 0 0 'International Tables Vol C Tables 4.2.6.8 and 6.1.1.4'
B B 0.0013 0.0007 'International Tables Vol C Tables 4.2.6.8 and 6.1.1.4'
N N 0.0061 0.0033 'International Tables Vol C Tables 4.2.6.8 and 6.1.1.4'
O O 0.0106 0.006 'International Tables Vol C Tables 4.2.6.8 and 6.1.1.4'

loop_
_geom_angle_atom_site_label_1
_geom_angle_atom_site_label_2
_geom_angle_atom_site_label_3
_geom_angle
C16 C11 C12 113.5(3)
C16 C11 B1 125.7(3)
C12 C11 B1 120.8(2)
C13 C12 C11 124.0(3)
C13 C12 H12 118
C11 C12 H12 118
C14 C13 C12 120.4(4)
C14 C13 H13 119.8
C12 C13 H13 119.8
C15 C14 C13 118.7(4)
C15 C14 H14 120.6
C13 C14 H14 120.6
C14 C15 C16 120.8(3)
C14 C15 H15 119.6
C16 C15 H15 119.6
C11 C16 C15 122.6(3)
C11 C16 H16 118.7
C15 C16 H16 118.7
C22 C21 C26 114.4(2)
C22 C21 B1 125.0(2)
C26 C21 B1 120.6(2)
C21 C22 C23 122.9(2)
C21 C22 H22 118.5
C23 C22 H22 118.5
C24 C23 C22 120.7(2)
C24 C23 H23 119.6
C22 C23 H23 119.6
C23 C24 C25 118.7(2)
C23 C24 H24 120.7
C25 C24 H24 120.7
C24 C25 C26 120.2(3)
C24 C25 H25 119.9
C26 C25 H25 119.9
C25 C26 C21 123.1(2)
C25 C26 H26 118.4
C21 C26 H26 118.4
C36 C31 C32 115.3(3)
C36 C31 B1 124.1(3)
C32 C31 B1 120.4(3)
C33 C32 C31 122.4(5)
C33 C32 H32 118.8
C31 C32 H32 118.8
C34 C33 C32 120.3(6)
C34 C33 H33 119.8
C32 C33 H33 119.8
C35 C34 C33 118.9(5)
C35 C34 H34 120.6
C33 C34 H34 120.6
C34 C35 C36 120.9(5)
C34 C35 H35 119.6
C36 C35 H35 119.6
C31 C36 C35 122.1(4)
C31 C36 H36 118.9
C35 C36 H36 118.9
C46 C41 C42 114.3(3)
C46 C41 B1 124.4(2)
C42 C41 B1 121.0(3)
C43 C42 C41 122.9(3)
C43 C42 H42 118.5
C41 C42 H42 118.5
C44 C43 C42 120.6(3)
C44 C43 H43 119.7
C42 C43 H43 119.7
C43 C44 C45 119.1(3)
C43 C44 H44 120.5
C45 C44 H44 120.5
C46 C45 C44 119.4(3)
C46 C45 H45 120.3
C44 C45 H45 120.3
C45 C46 C41 123.6(3)
C45 C46 H46 118.2
C41 C46 H46 118.2
C52 C51 C56 118.1(2)
C52 C51 C57 119.2(2)
C56 C51 C57 122.6(2)
C53 C52 C51 120.9(3)
C53 C52 H52 119.5
C51 C52 H52 119.5
C52 C53 C54 120.0(3)
C52 C53 H53 120
C54 C53 H53 120
C55 C54 C53 119.9(3)
C55 C54 H54 120
C53 C54 H54 120
C54 C55 C56 120.3(3)
C54 C55 H55 119.9
C56 C55 H55 119.9
C55 C56 C51 120.8(3)
C55 C56 H56 119.6
C51 C56 H56 119.6
C51 C57 C58 113.6(2)
C51 C57 N60 112.04(18)
C58 C57 N60 110.9(2)
C51 C57 H57 106.6
C58 C57 H57 106.6
N60 C57 H57 106.6
C57 C58 H58A 109.5
C57 C58 H58B 109.5
H58A C58 H58B 109.5
C57 C58 H58C 109.5
H58A C58 H58C 109.5
H58B C58 H58C 109.5
N60 C59 H59A 109.5
N60 C59 H59B 109.5
H59A C59 H59B 109.5
N60 C59 H59C 109.5
H59A C59 H59C 109.5
H59B C59 H59C 109.5
C62 C61 N60 90.77(18)
C62 C61 H61A 113.5
N60 C61 H61A 113.5
C62 C61 H61B 113.5
N60 C61 H61B 113.5
H61A C61 H61B 110.8
C61 C62 C63 89.48(19)
C61 C62 H62A 113.7
C63 C62 H62A 113.7
C61 C62 H62B 113.7
C63 C62 H62B 113.7
H62A C62 H62B 111
C64 C63 C62 116.5(2)
C64 C63 N60 116.74(19)
C62 C63 N60 89.91(17)
C64 C63 H63 110.7
C62 C63 H63 110.7
N60 C63 H63 110.7
O65 C64 O66 127.4(2)
O65 C64 C63 121.0(3)
O66 C64 C63 111.6(2)
O66 C67 C69 101.5(2)
O66 C67 C70 109.5(3)
C69 C67 C70 111.7(3)
O66 C67 C68 108.3(2)
C69 C67 C68 112.2(3)
C70 C67 C68 113.0(3)
C67 C68 H68A 109.5
C67 C68 H68B 109.5
H68A C68 H68B 109.5
C67 C68 H68C 109.5
H68A C68 H68C 109.5
H68B C68 H68C 109.5
C67 C69 H69A 109.5
C67 C69 H69B 109.5
H69A C69 H69B 109.5
C67 C69 H69C 109.5
H69A C69 H69C 109.5
H69B C69 H69C 109.5
C67 C70 H70A 109.5
C67 C70 H70B 109.5
H70A C70 H70B 109.5
C67 C70 H70C 109.5
H70A C70 H70C 109.5
H70B C70 H70C 109.5
C41 B1 C31 107.4(2)
C41 B1 C11 112.9(2)
C31 B1 C11 111.1(2)
C41 B1 C21 109.1(2)
C31 B1 C21 108.50(19)
C11 B1 C21 107.7(2)
C59 N60 C61 111.21(18)
C59 N60 C57 114.18(18)
C61 N60 C57 113.55(18)
C59 N60 C63 113.03(18)
C61 N60 C63 87.66(16)
C57 N60 C63 114.47(18)
C64 O66 C67 121.6(2)

loop_
_geom_bond_atom_site_label_1
_geom_bond_atom_site_label_2
_geom_bond_distance
C11 C16 1.394(4)
C11 C12 1.396(4)
C11 B1 1.655(4)
C12 C13 1.377(5)
C12 H12 0.93
C13 C14 1.363(5)
C13 H13 0.93
C14 C15 1.351(5)
C14 H14 0.93
C15 C16 1.404(4)
C15 H15 0.93
C16 H16 0.93
C21 C22 1.385(3)
C21 C26 1.402(3)
C21 B1 1.660(4)
C22 C23 1.387(4)
C22 H22 0.93
C23 C24 1.363(4)
C23 H23 0.93
C24 C25 1.371(4)
C24 H24 0.93
C25 C26 1.382(4)
C25 H25 0.93
C26 H26 0.93
C31 C36 1.393(5)
C31 C32 1.407(5)
C31 B1 1.645(4)
C32 C33 1.388(5)
C32 H32 0.93
C33 C34 1.377(8)
C33 H33 0.93
C34 C35 1.368(8)
C34 H34 0.93
C35 C36 1.394(5)
C35 H35 0.93
C36 H36 0.93
C41 C46 1.384(4)
C41 C42 1.408(3)
C41 B1 1.643(4)
C42 C43 1.369(5)
C42 H42 0.93
C43 C44 1.361(5)
C43 H43 0.93
C44 C45 1.385(5)
C44 H44 0.93
C45 C46 1.381(4)
C45 H45 0.93
C46 H46 0.93
C51 C52 1.389(3)
C51 C56 1.391(3)
C51 C57 1.504(3)
C52 C53 1.376(4)
C52 H52 0.93
C53 C54 1.381(4)
C53 H53 0.93
C54 C55 1.368(4)
C54 H54 0.93
C55 C56 1.377(4)
C55 H55 0.93
C56 H56 0.93
C57 C58 1.521(4)
C57 N60 1.534(3)
C57 H57 0.98
C58 H58A 0.96
C58 H58B 0.96
C58 H58C 0.96
C59 N60 1.482(3)
C59 H59A 0.96
C59 H59B 0.96
C59 H59C 0.96
C61 C62 1.514(4)
C61 N60 1.532(3)
C61 H61A 0.97
C61 H61B 0.97
C62 C63 1.518(4)
C62 H62A 0.97
C62 H62B 0.97
C63 C64 1.513(4)
C63 N60 1.551(3)
C63 H63 0.98
C64 O65 1.202(3)
C64 O66 1.313(3)
C67 O66 1.499(3)
C67 C69 1.503(5)
C67 C70 1.509(5)
C67 C68 1.519(5)
C68 H68A 0.96
C68 H68B 0.96
C68 H68C 0.96
C69 H69A 0.96
C69 H69B 0.96
C69 H69C 0.96
C70 H70A 0.96
C70 H70B 0.96
C70 H70C 0.96

loop_
_geom_torsion_atom_site_label_1
_geom_torsion_atom_site_label_2
_geom_torsion_atom_site_label_3
_geom_torsion_atom_site_label_4
_geom_torsion
C16 C11 C12 C13 0.2(5)
B1 C11 C12 C13 -178.7(3)
C11 C12 C13 C14 0.7(6)
C12 C13 C14 C15 -0.6(6)
C13 C14 C15 C16 -0.3(5)
C12 C11 C16 C15 -1.1(4)
B1 C11 C16 C15 177.7(2)
C14 C15 C16 C11 1.2(4)
C26 C21 C22 C23 -0.6(4)
B1 C21 C22 C23 178.2(2)
C21 C22 C23 C24 0.1(4)
C22 C23 C24 C25 0.3(4)
C23 C24 C25 C26 -0.3(4)
C24 C25 C26 C21 -0.2(4)
C22 C21 C26 C25 0.6(4)
B1 C21 C26 C25 -178.2(3)
C36 C31 C32 C33 -1.7(4)
B1 C31 C32 C33 175.3(3)
C31 C32 C33 C34 0.6(5)
C32 C33 C34 C35 0.5(6)
C33 C34 C35 C36 -0.6(6)
C32 C31 C36 C35 1.6(4)
B1 C31 C36 C35 -175.2(3)
C34 C35 C36 C31 -0.5(6)
C46 C41 C42 C43 -0.7(4)
B1 C41 C42 C43 -175.1(2)
C41 C42 C43 C44 2.0(4)
C42 C43 C44 C45 -1.5(5)
C43 C44 C45 C46 -0.2(5)
C44 C45 C46 C41 1.6(5)
C42 C41 C46 C45 -1.1(4)
B1 C41 C46 C45 173.1(3)
C56 C51 C52 C53 -1.1(4)
C57 C51 C52 C53 174.9(2)
C51 C52 C53 C54 0.7(4)
C52 C53 C54 C55 0.4(4)
C53 C54 C55 C56 -1.1(4)
C54 C55 C56 C51 0.8(4)
C52 C51 C56 C55 0.3(4)
C57 C51 C56 C55 -175.5(2)
C52 C51 C57 C58 -130.1(2)
C56 C51 C57 C58 45.6(3)
C52 C51 C57 N60 103.2(2)
C56 C51 C57 N60 -81.1(3)
N60 C61 C62 C63 11.3(2)
C61 C62 C63 C64 -131.3(2)
C61 C62 C63 N60 -11.1(2)
C62 C63 C64 O65 -9.7(4)
N60 C63 C64 O65 -114.2(3)
C62 C63 C64 O66 172.0(2)
N60 C63 C64 O66 67.6(3)
C46 C41 B1 C31 -114.8(3)
C42 C41 B1 C31 59.1(3)
C46 C41 B1 C11 122.3(3)
C42 C41 B1 C11 -63.8(3)
C46 C41 B1 C21 2.7(4)
C42 C41 B1 C21 176.5(2)
C36 C31 B1 C41 -141.6(3)
C32 C31 B1 C41 41.8(3)
C36 C31 B1 C11 -17.6(3)
C32 C31 B1 C11 165.8(2)
C36 C31 B1 C21 100.6(3)
C32 C31 B1 C21 -76.1(3)
C16 C11 B1 C41 25.4(3)
C12 C11 B1 C41 -155.9(2)
C16 C11 B1 C31 -95.4(3)
C12 C11 B1 C31 83.3(3)
C16 C11 B1 C21 145.9(2)
C12 C11 B1 C21 -35.4(3)
C22 C21 B1 C41 -108.2(3)
C26 C21 B1 C41 70.5(3)
C22 C21 B1 C31 8.5(4)
C26 C21 B1 C31 -172.8(2)
C22 C21 B1 C11 128.9(3)
C26 C21 B1 C11 -52.4(3)
C62 C61 N60 C59 102.8(2)
C62 C61 N60 C57 -126.8(2)
C62 C61 N60 C63 -11.1(2)
C51 C57 N60 C59 69.8(2)
C58 C57 N60 C59 -58.3(3)
C51 C57 N60 C61 -59.1(2)
C58 C57 N60 C61 172.7(2)
C51 C57 N60 C63 -157.68(18)
C58 C57 N60 C63 74.1(2)
C64 C63 N60 C59 18.9(3)
C62 C63 N60 C59 -101.1(2)
C64 C63 N60 C61 131.0(2)
C62 C63 N60 C61 11.0(2)
C64 C63 N60 C57 -114.2(2)
C62 C63 N60 C57 125.9(2)
O65 C64 O66 C67 -1.2(4)
C63 C64 O66 C67 176.9(2)
C69 C67 O66 C64 -178.4(3)
C70 C67 O66 C64 63.4(4)
C68 C67 O66 C64 -60.2(4)
